data_7046832
loop_
_publ_author_name
'Neu, J. P.'
'Di Martino-Fumo, P'
'Oelkers, B.'
'Sun, Y.'
'Neuba, A.'
'Gerhards, M.'
'Thiel, W. R.'

_publ_section_title
;
 Playing with Pearson's concept: orthogonally functionalized
 1,4-diaza-1,3-butadienes leading to heterobinuclear complexes.
;
_journal_issue 29
_journal_name_full 'Dalton transactions (Cambridge, England : 2003)'
_journal_page_first 9643
_journal_page_last 9656
_journal_paper_doi 10.1039/c8dt01523f
_journal_volume 47
_journal_year 2018
_chemical_formula_sum 'C80 H68 Cl8 N4 O4 P4 Zn4'
_chemical_formula_weight 1818.34
_space_group_crystal_system orthorhombic
_space_group_IT_number 29
_space_group_name_Hall 'P 2c -2ac'
_space_group_name_H-M_alt 'P c a 21'
_symmetry_space_group_name_Hall 'P 2c -2ac'
_symmetry_space_group_name_H-M 'P c a 21'
_atom_sites_solution_hydrogens geom
_atom_sites_solution_primary direct
_atom_sites_solution_secondary difmap
_audit_creation_method SHELXL-2014/7
_audit_update_record
;
2018-04-10 deposited with the CCDC.
2018-06-21 downloaded from the CCDC.
;
_cell_angle_alpha 90
_cell_angle_beta 90
_cell_angle_gamma 90
_cell_formula_units_Z 4
_cell_length_a 18.1832(3)
_cell_length_b 16.2529(3)
_cell_length_c 27.6162(4)
_cell_measurement_reflns_used 9587
_cell_measurement_temperature 150(2)
_cell_measurement_theta_max 62.5730
_cell_measurement_theta_min 3.9730
_cell_volume 8161.4(2)
_computing_cell_refinement 'CrysAlisPro 1.171.38.43 (Rigaku OD, 2015)'
_computing_data_collection 'CrysAlisPro 1.171.38.43 (Rigaku OD, 2015)'
_computing_data_reduction 'CrysAlisPro 1.171.38.43 (Rigaku OD, 2015)'
_computing_structure_refinement 'SHELXL-2014/7 (Sheldrick, 2014)'
_computing_structure_solution 'SIR92 (Giacovazzo et al., 1994)'
_diffrn_ambient_temperature 150(2)
_diffrn_detector_area_resol_mean 16.1399
_diffrn_measured_fraction_theta_full 0.996
_diffrn_measured_fraction_theta_max 0.996
_diffrn_measurement_device_type 'Xcalibur, Sapphire3, Gemini ultra'
_diffrn_measurement_method '\w scans'
_diffrn_radiation_type 'Cu K\a'
_diffrn_radiation_wavelength 1.54184
_diffrn_reflns_av_R_equivalents 0.0305
_diffrn_reflns_av_unetI/netI 0.0399
_diffrn_reflns_Laue_measured_fraction_full 0.996
_diffrn_reflns_Laue_measured_fraction_max 0.996
_diffrn_reflns_limit_h_max 20
_diffrn_reflns_limit_h_min -18
_diffrn_reflns_limit_k_max 12
_diffrn_reflns_limit_k_min -18
_diffrn_reflns_limit_l_max 14
_diffrn_reflns_limit_l_min -31
_diffrn_reflns_number 19915
_diffrn_reflns_point_group_measured_fraction_full 0.996
_diffrn_reflns_point_group_measured_fraction_max 0.996
_diffrn_reflns_theta_full 62.692
_diffrn_reflns_theta_max 62.692
_diffrn_reflns_theta_min 3.201
_diffrn_source 'fine-focus sealed X-ray tube'
_exptl_absorpt_coefficient_mu 4.889
_exptl_absorpt_correction_T_max 1.00000
_exptl_absorpt_correction_T_min 0.74111
_exptl_absorpt_correction_type multi-scan
_exptl_absorpt_process_details
;
CrysAlisPro 1.171.38.43 (Rigaku Oxford Diffraction, 2015)
Empirical absorption correction using spherical harmonics,
 implemented in SCALE3 ABSPACK scaling algorithm.
;
_exptl_crystal_colour yellow
_exptl_crystal_density_diffrn 1.480
_exptl_crystal_description 'transparent plate'
_exptl_crystal_F_000 3696
_exptl_crystal_size_max 0.313
_exptl_crystal_size_mid 0.280
_exptl_crystal_size_min 0.188
_refine_diff_density_max 6.166
_refine_diff_density_min -1.213
_refine_diff_density_rms 0.193
_refine_ls_abs_structure_details
;
 Refined as an inversion twin.
;
_refine_ls_abs_structure_Flack 0.54(7)
_refine_ls_extinction_method none
_refine_ls_goodness_of_fit_ref 1.049
_refine_ls_hydrogen_treatment constr
_refine_ls_matrix_type full
_refine_ls_number_parameters 942
_refine_ls_number_reflns 8477
_refine_ls_number_restraints 1
_refine_ls_restrained_S_all 1.049
_refine_ls_R_factor_all 0.0996
_refine_ls_R_factor_gt 0.0978
_refine_ls_shift/su_max 0.000
_refine_ls_shift/su_mean 0.000
_refine_ls_structure_factor_coef Fsqd
_refine_ls_weighting_details 'w=1/[\s^2^(Fo^2^)+(0.1758P)^2^+91.4745P] where P=(Fo^2^+2Fc^2^)/3'
_refine_ls_weighting_scheme calc
_refine_ls_wR_factor_gt 0.2683
_refine_ls_wR_factor_ref 0.2712
_reflns_Friedel_coverage 0.953
_reflns_Friedel_fraction_full 0.997
_reflns_Friedel_fraction_max 0.996
_reflns_number_gt 8257
_reflns_number_total 8477
_reflns_threshold_expression 'I > 2\s(I)'
_cod_data_source_file c8dt01523f2.cif
_cod_data_source_block shelx_CCDC8
_cod_depositor_comments 'Adding full bibliography for 7046824--7046832.cif.'
_cod_database_code 7046832
_shelx_shelxl_version_number 2014/7
_shelx_space_group_comment
;
The symmetry employed for this shelxl refinement is uniquely defined
by the following loop, which should always be used as a source of
symmetry information in preference to the above space-group names.
They are only intended as comments.
;
_shelx_estimated_absorpt_t_min 0.310
_shelx_estimated_absorpt_t_max 0.460

loop_
_space_group_symop_operation_xyz
'x, y, z'
'-x, -y, z+1/2'
'-x+1/2, y, z+1/2'
'x+1/2, -y, z'

loop_
_atom_site_label
_atom_site_type_symbol
_atom_site_fract_x
_atom_site_fract_y
_atom_site_fract_z
_atom_site_U_iso_or_equiv
_atom_site_adp_type
_atom_site_occupancy
_atom_site_site_symmetry_order
_atom_site_calc_flag
_atom_site_refinement_flags_posn
_atom_site_refinement_flags_adp
C1 C 0.4315(8) 1.0582(9) 0.5669(6) 0.023(3) Uani 1 1 d . .
C2 C 0.4570(8) 1.0156(9) 0.6134(6) 0.022(3) Uani 1 1 d . .
C3 C 0.4812(9) 1.1214(9) 0.5462(7) 0.029(4) Uani 1 1 d . .
H3A H 0.4686 1.1305 0.5121 0.044 Uiso 1 1 calc R U
H3B H 0.5322 1.1024 0.5486 0.044 Uiso 1 1 calc R U
H3C H 0.4756 1.1729 0.5642 0.044 Uiso 1 1 calc R U
C4 C 0.5239(8) 1.0482(11) 0.6394(7) 0.031(4) Uani 1 1 d . .
H4A H 0.5158 1.1060 0.6481 0.047 Uiso 1 1 calc R U
H4B H 0.5669 1.0440 0.6181 0.047 Uiso 1 1 calc R U
H4C H 0.5324 1.0159 0.6688 0.047 Uiso 1 1 calc R U
C5 C 0.3356(9) 1.0771(10) 0.5121(6) 0.025(3) Uani 1 1 d . .
C6 C 0.3174(9) 1.1615(10) 0.5182(8) 0.034(4) Uani 1 1 d . .
H6 H 0.3283 1.1888 0.5478 0.041 Uiso 1 1 calc R U
C7 C 0.2843(11) 1.2023(13) 0.4817(9) 0.047(5) Uani 1 1 d . .
H7 H 0.2745 1.2594 0.4852 0.057 Uiso 1 1 calc R U
C8 C 0.2648(11) 1.1639(11) 0.4397(8) 0.041(5) Uani 1 1 d . .
H8 H 0.2422 1.1955 0.4149 0.050 Uiso 1 1 calc R U
C9 C 0.2764(10) 1.0807(12) 0.4319(8) 0.040(5) Uani 1 1 d . .
H9 H 0.2609 1.0549 0.4027 0.049 Uiso 1 1 calc R U
C10 C 0.3135(9) 1.0341(10) 0.4700(7) 0.029(4) Uani 1 1 d . .
C11 C 0.2478(9) 0.8884(9) 0.4310(6) 0.022(3) Uani 1 1 d . .
C12 C 0.1892(8) 0.8617(10) 0.4608(6) 0.027(3) Uani 1 1 d . .
H12 H 0.1934 0.8674 0.4949 0.033 Uiso 1 1 calc R U
C13 C 0.1259(11) 0.8277(11) 0.4416(8) 0.040(5) Uani 1 1 d . .
H13 H 0.0870 0.8100 0.4622 0.048 Uiso 1 1 calc R U
C14 C 0.1203(10) 0.8197(11) 0.3910(7) 0.034(4) Uani 1 1 d . .
H14 H 0.0773 0.7966 0.3770 0.041 Uiso 1 1 calc R U
C15 C 0.1775(10) 0.8457(11) 0.3617(7) 0.036(4) Uani 1 1 d . .
H15 H 0.1735 0.8405 0.3276 0.043 Uiso 1 1 calc R U
C16 C 0.2389(9) 0.8783(10) 0.3813(7) 0.028(4) Uani 1 1 d . .
H16 H 0.2776 0.8949 0.3604 0.034 Uiso 1 1 calc R U
C17 C 0.4045(9) 0.9199(9) 0.4187(6) 0.023(3) Uani 1 1 d . .
C18 C 0.4206(10) 0.8426(12) 0.3973(7) 0.037(4) Uani 1 1 d . .
H18 H 0.3891 0.7971 0.4031 0.044 Uiso 1 1 calc R U
C19 C 0.4788(9) 0.8333(12) 0.3694(8) 0.043(5) Uani 1 1 d . .
H19 H 0.4889 0.7813 0.3552 0.052 Uiso 1 1 calc R U
C20 C 0.5274(11) 0.9023(13) 0.3605(8) 0.044(5) Uani 1 1 d . .
H20 H 0.5695 0.8960 0.3405 0.053 Uiso 1 1 calc R U
C21 C 0.5125(12) 0.9726(14) 0.3802(9) 0.052(5) Uani 1 1 d . .
H21 H 0.5445 1.0176 0.3739 0.062 Uiso 1 1 calc R U
C22 C 0.4522(9) 0.9854(12) 0.4100(8) 0.037(4) Uani 1 1 d . .
H22 H 0.4436 1.0378 0.4242 0.045 Uiso 1 1 calc R U
C23 C 0.4341(8) 0.9144(9) 0.6725(6) 0.022(3) Uani 1 1 d . .
C24 C 0.4253(8) 0.9542(9) 0.7170(7) 0.028(4) Uani 1 1 d . .
H24 H 0.4118 1.0106 0.7180 0.034 Uiso 1 1 calc R U
C25 C 0.4361(10) 0.9121(9) 0.7587(6) 0.029(4) Uani 1 1 d . .
H25 H 0.4318 0.9402 0.7887 0.034 Uiso 1 1 calc R U
C26 C 0.4528(10) 0.8305(13) 0.7586(7) 0.040(4) Uani 1 1 d . .
H26 H 0.4582 0.8016 0.7883 0.048 Uiso 1 1 calc R U
C27 C 0.4621(9) 0.7879(11) 0.7132(6) 0.028(4) Uani 1 1 d . .
H27 H 0.4757 0.7314 0.7131 0.034 Uiso 1 1 calc R U
C28 C 0.4517(7) 0.8285(9) 0.6702(6) 0.023(3) Uani 1 1 d . .
C29 C 0.4781(9) 0.6751(9) 0.6198(6) 0.025(3) Uani 1 1 d . .
C30 C 0.4257(10) 0.6218(10) 0.6416(8) 0.036(4) Uani 1 1 d . .
H30 H 0.3802 0.6422 0.6536 0.043 Uiso 1 1 calc R U
C31 C 0.4438(12) 0.5371(11) 0.6448(9) 0.050(6) Uani 1 1 d . .
H31 H 0.4088 0.5002 0.6583 0.060 Uiso 1 1 calc R U
C32 C 0.5068(15) 0.5080(12) 0.6299(10) 0.060(7) Uani 1 1 d . .
H32 H 0.5165 0.4508 0.6328 0.072 Uiso 1 1 calc R U
C33 C 0.5604(12) 0.5597(13) 0.6098(9) 0.052(6) Uani 1 1 d . .
H33 H 0.6058 0.5373 0.5990 0.063 Uiso 1 1 calc R U
C34 C 0.5471(10) 0.6460(10) 0.6055(8) 0.037(4) Uani 1 1 d . .
H34 H 0.5837 0.6822 0.5933 0.044 Uiso 1 1 calc R U
C35 C 0.5279(8) 0.8298(9) 0.5804(6) 0.021(3) Uani 1 1 d . .
C36 C 0.5188(9) 0.8476(11) 0.5313(7) 0.034(4) Uani 1 1 d . .
H36 H 0.4760 0.8291 0.5149 0.040 Uiso 1 1 calc R U
C37 C 0.5719(10) 0.8921(14) 0.5061(9) 0.050(6) Uani 1 1 d . .
H37 H 0.5652 0.9053 0.4728 0.060 Uiso 1 1 calc R U
C38 C 0.6379(10) 0.9179(12) 0.5320(9) 0.046(6) Uani 1 1 d . .
H38 H 0.6733 0.9509 0.5157 0.055 Uiso 1 1 calc R U
C39 C 0.6492(9) 0.8972(13) 0.5760(9) 0.043(5) Uani 1 1 d . .
H39 H 0.6945 0.9117 0.5908 0.052 Uiso 1 1 calc R U
C40 C 0.5941(8) 0.8516(10) 0.6044(7) 0.029(4) Uani 1 1 d . .
H40 H 0.6025 0.8375 0.6373 0.034 Uiso 1 1 calc R U
C41 C 0.2036(9) 0.4841(9) 0.7630(7) 0.030(4) Uani 1 1 d . .
C42 C 0.2253(8) 0.4450(11) 0.8089(7) 0.032(4) Uani 1 1 d . .
C43 C 0.1378(10) 0.4542(12) 0.7360(8) 0.040(4) Uani 1 1 d . .
H43A H 0.1191 0.4983 0.7152 0.061 Uiso 1 1 calc R U
H43B H 0.0996 0.4378 0.7591 0.061 Uiso 1 1 calc R U
H43C H 0.1516 0.4068 0.7161 0.061 Uiso 1 1 calc R U
C44 C 0.1758(8) 0.3765(10) 0.8297(9) 0.035(4) Uani 1 1 d . .
H44A H 0.2063 0.3300 0.8399 0.052 Uiso 1 1 calc R U
H44B H 0.1411 0.3583 0.8048 0.052 Uiso 1 1 calc R U
H44C H 0.1485 0.3979 0.8576 0.052 Uiso 1 1 calc R U
C45 C 0.2333(9) 0.5834(9) 0.7025(7) 0.029(4) Uani 1 1 d . .
C46 C 0.2436(9) 0.5420(13) 0.6602(8) 0.042(5) Uani 1 1 d . .
H46 H 0.2548 0.4849 0.6605 0.050 Uiso 1 1 calc R U
C47 C 0.2376(11) 0.5843(11) 0.6166(7) 0.038(4) Uani 1 1 d . .
H47 H 0.2476 0.5562 0.5872 0.046 Uiso 1 1 calc R U
C48 C 0.2179(11) 0.6645(16) 0.6152(7) 0.049(6) Uani 1 1 d . .
H48 H 0.2116 0.6914 0.5850 0.059 Uiso 1 1 calc R U
C49 C 0.2069(10) 0.7069(11) 0.6577(7) 0.036(4) Uani 1 1 d . .
H49 H 0.1929 0.7632 0.6568 0.043 Uiso 1 1 calc R U
C50 C 0.2163(8) 0.6682(10) 0.7013(6) 0.023(3) Uani 1 1 d . .
C51 C 0.1872(9) 0.8226(10) 0.7497(6) 0.027(3) Uani 1 1 d . .
C52 C 0.1210(9) 0.8550(10) 0.7617(8) 0.035(4) Uani 1 1 d . .
H52 H 0.0828 0.8208 0.7738 0.043 Uiso 1 1 calc R U
C53 C 0.1099(11) 0.9416(10) 0.7559(9) 0.043(5) Uani 1 1 d . .
H53 H 0.0643 0.9656 0.7650 0.051 Uiso 1 1 calc R U
C54 C 0.1644(10) 0.9899(11) 0.7374(8) 0.042(5) Uani 1 1 d . .
H54 H 0.1562 1.0471 0.7331 0.050 Uiso 1 1 calc R U
C55 C 0.2308(10) 0.9565(10) 0.7251(8) 0.039(4) Uani 1 1 d . .
H55 H 0.2683 0.9910 0.7124 0.047 Uiso 1 1 calc R U
C56 C 0.2444(9) 0.8741(10) 0.7306(7) 0.030(4) Uani 1 1 d . .
H56 H 0.2908 0.8515 0.7221 0.036 Uiso 1 1 calc R U
C57 C 0.1322(8) 0.6715(9) 0.7914(7) 0.025(4) Uani 1 1 d . .
C58 C 0.1426(8) 0.6502(9) 0.8397(7) 0.024(3) Uani 1 1 d . .
H58 H 0.1871 0.6632 0.8560 0.029 Uiso 1 1 calc R U
C59 C 0.0852(10) 0.6088(10) 0.8638(7) 0.030(4) Uani 1 1 d . .
H59 H 0.0918 0.5938 0.8967 0.036 Uiso 1 1 calc R U
C60 C 0.0225(9) 0.5902(10) 0.8422(8) 0.034(4) Uani 1 1 d . .
H60 H -0.0151 0.5627 0.8598 0.041 Uiso 1 1 calc R U
C61 C 0.0109(9) 0.6114(10) 0.7926(7) 0.028(4) Uani 1 1 d . .
H61 H -0.0337 0.5966 0.7770 0.033 Uiso 1 1 calc R U
C62 C 0.0638(9) 0.6526(10) 0.7678(7) 0.030(4) Uani 1 1 d . .
H62 H 0.0557 0.6689 0.7352 0.036 Uiso 1 1 calc R U
C63 C 0.3213(8) 0.4232(10) 0.8681(7) 0.027(4) Uani 1 1 d . .
C64 C 0.3372(9) 0.3422(11) 0.8591(9) 0.036(5) Uani 1 1 d . .
H64 H 0.3247 0.3167 0.8293 0.044 Uiso 1 1 calc R U
C65 C 0.3742(9) 0.2976(9) 0.8975(9) 0.036(5) Uani 1 1 d . .
H65 H 0.3852 0.2409 0.8932 0.044 Uiso 1 1 calc R U
C66 C 0.3935(12) 0.3355(11) 0.9398(11) 0.052(6) Uani 1 1 d . .
H66 H 0.4171 0.3059 0.9651 0.063 Uiso 1 1 calc R U
C67 C 0.3773(10) 0.4201(10) 0.9448(9) 0.040(5) Uani 1 1 d . .
H67 H 0.3908 0.4473 0.9740 0.049 Uiso 1 1 calc R U
C68 C 0.3437(9) 0.4635(11) 0.9102(8) 0.033(4) Uani 1 1 d . .
C69 C 0.4025(10) 0.6098(9) 0.9522(7) 0.030(4) Uani 1 1 d . .
C70 C 0.3979(15) 0.6169(13) 1.0018(9) 0.055(6) Uani 1 1 d . .
H70 H 0.3560 0.6030 1.0207 0.067 Uiso 1 1 calc R U
C71 C 0.475(3) 0.6525(16) 1.0231(13) 0.12(2) Uani 1 1 d . .
H71 H 0.4772 0.6607 1.0571 0.144 Uiso 1 1 calc R U
C72 C 0.5280(18) 0.669(3) 1.000(2) 0.11(2) Uani 1 1 d . .
H72 H 0.5705 0.6921 1.0150 0.138 Uiso 1 1 calc R U
C73 C 0.5253(13) 0.6544(17) 0.9521(14) 0.074(9) Uani 1 1 d . .
H73 H 0.5691 0.6630 0.9341 0.088 Uiso 1 1 calc R U
C74 C 0.4668(9) 0.6289(12) 0.9282(10) 0.052(6) Uani 1 1 d . .
H74 H 0.4690 0.6235 0.8940 0.062 Uiso 1 1 calc R U
C75 C 0.2441(10) 0.5796(10) 0.9557(7) 0.031(4) Uani 1 1 d . .
C76 C 0.2066(11) 0.5100(11) 0.9732(8) 0.043(5) Uani 1 1 d . .
H76 H 0.2233 0.4562 0.9654 0.052 Uiso 1 1 calc R U
C77 C 0.1455(12) 0.5212(13) 1.0015(9) 0.053(6) Uani 1 1 d . .
H77 H 0.1205 0.4746 1.0142 0.064 Uiso 1 1 calc R U
C78 C 0.1195(11) 0.6001(12) 1.0119(8) 0.043(5) Uani 1 1 d . .
H78 H 0.0757 0.6067 1.0303 0.052 Uiso 1 1 calc R U
C79 C 0.1561(11) 0.6670(11) 0.9961(7) 0.038(4) Uani 1 1 d . .
H79 H 0.1400 0.7204 1.0053 0.046 Uiso 1 1 calc R U
C80 C 0.2187(9) 0.6581(10) 0.9656(8) 0.032(4) Uani 1 1 d . .
H80 H 0.2425 0.7051 0.9524 0.038 Uiso 1 1 calc R U
N1 N 0.3707(6) 1.0319(7) 0.5504(5) 0.020(3) Uani 1 1 d . .
N2 N 0.4177(7) 0.9535(7) 0.6275(5) 0.023(3) Uani 1 1 d . .
N3 N 0.2441(7) 0.5432(8) 0.7478(5) 0.026(3) Uani 1 1 d . .
N4 N 0.2865(7) 0.4672(9) 0.8276(6) 0.031(3) Uani 1 1 d . .
O1 O 0.3436(6) 0.8823(6) 0.5053(4) 0.022(2) Uani 1 1 d . .
O2 O 0.3835(5) 0.7918(6) 0.5869(4) 0.022(2) Uani 1 1 d . .
O3 O 0.2790(5) 0.7033(6) 0.7872(4) 0.021(2) Uani 1 1 d . .
O4 O 0.3162(6) 0.6186(6) 0.8718(4) 0.026(2) Uani 1 1 d . .
P1 P 0.3276(2) 0.9283(2) 0.45943(16) 0.0213(8) Uani 1 1 d . .
P2 P 0.45621(19) 0.7808(2) 0.61263(15) 0.0194(8) Uani 1 1 d . .
P3 P 0.2080(2) 0.7169(2) 0.75971(15) 0.0208(8) Uani 1 1 d . .
P4 P 0.3244(2) 0.5719(2) 0.91844(17) 0.0234(9) Uani 1 1 d . .
Cl1 Cl 0.2199(2) 0.9059(2) 0.59694(17) 0.0311(9) Uani 1 1 d . .
Cl2 Cl 0.4411(2) 0.5910(2) 0.78137(19) 0.0337(10) Uani 1 1 d . .
Cl3 Cl 0.9948(3) 0.7231(3) 0.6486(2) 0.0428(11) Uani 1 1 d . .
Cl4 Cl 0.8136(4) 0.6497(3) 0.5899(2) 0.0612(15) Uani 1 1 d . .
Cl5 Cl 0.6510(2) 0.7725(3) 0.7219(3) 0.0572(16) Uani 1 1 d . .
Cl6 Cl 0.8057(3) 0.8575(3) 0.7985(2) 0.0601(14) Uani 1 1 d . .
Cl7 Cl 0.8292(2) 0.6604(3) 0.7226(2) 0.0495(14) Uani 1 1 d . .
Cl8 Cl 0.8243(2) 0.8447(3) 0.6593(2) 0.0473(13) Uani 1 1 d . .
Zn1 Zn 0.33763(10) 0.90664(12) 0.57720(8) 0.0204(5) Uani 1 1 d . .
Zn2 Zn 0.32351(10) 0.59113(11) 0.80030(8) 0.0218(5) Uani 1 1 d . .
Zn3 Zn 0.87093(16) 0.71168(16) 0.64920(12) 0.0484(7) Uani 1 1 d . .
Zn4 Zn 0.77010(14) 0.79283(15) 0.73127(11) 0.0419(6) Uani 1 1 d . .

loop_
_atom_site_aniso_label
_atom_site_aniso_U_11
_atom_site_aniso_U_22
_atom_site_aniso_U_33
_atom_site_aniso_U_23
_atom_site_aniso_U_13
_atom_site_aniso_U_12
C1 0.022(7) 0.015(6) 0.031(9) -0.005(7) 0.008(7) 0.001(6)
C2 0.016(6) 0.021(7) 0.028(9) -0.012(7) 0.005(7) -0.007(5)
C3 0.039(9) 0.018(7) 0.032(10) 0.010(7) 0.000(8) -0.011(6)
C4 0.020(7) 0.038(9) 0.034(10) 0.000(8) -0.011(7) -0.010(6)
C5 0.026(8) 0.033(9) 0.016(8) 0.003(7) -0.004(7) 0.009(6)
C6 0.031(8) 0.022(8) 0.049(12) 0.001(9) -0.005(9) 0.004(6)
C7 0.043(11) 0.036(10) 0.062(15) 0.005(10) -0.010(11) 0.008(8)
C8 0.055(12) 0.023(8) 0.046(12) 0.007(9) -0.001(10) 0.006(8)
C9 0.039(10) 0.045(11) 0.038(11) 0.004(9) -0.016(9) 0.024(8)
C10 0.039(9) 0.027(8) 0.021(8) 0.004(7) -0.003(7) -0.003(7)
C11 0.023(7) 0.018(7) 0.026(8) -0.002(7) 0.000(7) 0.004(6)
C12 0.025(8) 0.039(9) 0.018(8) -0.004(7) -0.001(7) -0.003(7)
C13 0.043(10) 0.025(8) 0.051(12) 0.003(9) 0.005(9) -0.007(7)
C14 0.038(9) 0.030(9) 0.033(10) -0.003(8) -0.002(8) 0.001(7)
C15 0.047(10) 0.038(9) 0.023(9) -0.007(8) -0.008(8) 0.003(8)
C16 0.029(8) 0.027(8) 0.029(9) -0.003(7) -0.002(7) 0.007(7)
C17 0.030(8) 0.025(7) 0.016(7) 0.003(6) -0.001(7) 0.013(6)
C18 0.034(9) 0.044(10) 0.032(10) 0.002(8) -0.007(8) 0.006(8)
C19 0.028(9) 0.048(10) 0.053(13) -0.015(10) 0.000(9) 0.017(8)
C20 0.035(9) 0.069(14) 0.027(10) 0.021(10) 0.008(8) 0.014(9)
C21 0.049(11) 0.058(13) 0.048(13) 0.019(11) 0.014(11) 0.005(10)
C22 0.032(9) 0.040(10) 0.039(11) 0.006(9) 0.013(8) -0.003(7)
C23 0.019(7) 0.027(8) 0.019(8) 0.006(7) 0.003(6) -0.007(6)
C24 0.022(7) 0.017(7) 0.045(11) -0.010(7) -0.004(7) -0.008(6)
C25 0.043(10) 0.024(8) 0.018(8) -0.012(7) -0.002(7) -0.016(7)
C26 0.043(10) 0.054(11) 0.024(9) -0.006(9) -0.005(8) -0.002(8)
C27 0.025(8) 0.044(10) 0.016(8) 0.009(7) -0.005(7) -0.005(7)
C28 0.011(6) 0.027(8) 0.030(9) -0.007(7) 0.008(6) -0.006(6)
C29 0.034(8) 0.017(7) 0.024(9) 0.002(7) -0.005(7) 0.000(6)
C30 0.037(9) 0.020(8) 0.050(12) 0.011(8) 0.001(9) -0.009(7)
C31 0.067(13) 0.022(8) 0.061(14) -0.004(10) -0.024(12) -0.006(9)
C32 0.084(16) 0.022(9) 0.074(17) 0.006(10) -0.020(14) 0.005(10)
C33 0.055(12) 0.047(12) 0.055(14) 0.016(11) 0.006(11) 0.023(10)
C34 0.043(10) 0.024(8) 0.042(11) -0.004(8) -0.005(9) 0.012(7)
C35 0.017(6) 0.022(7) 0.025(8) 0.006(7) -0.001(6) -0.008(5)
C36 0.028(8) 0.034(9) 0.039(11) 0.022(8) -0.007(8) 0.004(7)
C37 0.031(10) 0.072(14) 0.046(13) 0.032(11) 0.007(9) 0.005(9)
C38 0.026(9) 0.044(11) 0.069(16) 0.030(11) 0.010(10) 0.002(7)
C39 0.020(8) 0.061(12) 0.048(12) 0.002(11) 0.009(9) -0.026(8)
C40 0.023(7) 0.026(8) 0.036(10) 0.006(7) -0.006(7) -0.006(6)
C41 0.028(8) 0.022(8) 0.040(11) -0.010(8) 0.012(8) 0.004(6)
C42 0.022(7) 0.036(9) 0.038(11) -0.017(8) 0.011(8) -0.007(7)
C43 0.035(9) 0.040(10) 0.046(12) -0.005(9) 0.016(9) -0.017(8)
C44 0.022(7) 0.021(8) 0.062(14) -0.007(9) 0.003(9) -0.005(6)
C45 0.021(7) 0.022(8) 0.044(11) -0.016(8) 0.005(8) -0.007(6)
C46 0.029(8) 0.052(11) 0.045(12) -0.037(10) 0.010(8) -0.010(8)
C47 0.048(11) 0.042(10) 0.026(10) -0.012(8) 0.009(9) -0.015(8)
C48 0.049(11) 0.086(17) 0.012(9) 0.000(10) 0.004(8) -0.031(11)
C49 0.051(10) 0.034(9) 0.024(9) -0.016(8) 0.003(8) -0.016(8)
C50 0.023(7) 0.034(8) 0.012(7) -0.003(7) 0.005(6) -0.005(6)
C51 0.025(8) 0.035(9) 0.020(8) -0.003(7) -0.007(7) 0.006(6)
C52 0.030(8) 0.028(9) 0.048(12) -0.002(9) 0.010(9) -0.005(7)
C53 0.044(10) 0.021(8) 0.064(14) 0.009(9) 0.000(10) 0.010(7)
C54 0.042(10) 0.026(8) 0.058(13) 0.001(9) -0.021(10) 0.009(7)
C55 0.044(10) 0.026(8) 0.047(12) 0.008(9) 0.004(10) -0.003(7)
C56 0.026(8) 0.028(8) 0.035(10) -0.007(8) -0.004(8) 0.003(6)
C57 0.015(7) 0.026(7) 0.035(10) -0.003(7) 0.004(7) 0.007(6)
C58 0.014(6) 0.023(7) 0.035(9) -0.008(7) 0.002(7) 0.009(5)
C59 0.043(10) 0.025(7) 0.021(8) 0.003(7) 0.012(8) 0.003(7)
C60 0.022(8) 0.026(8) 0.053(12) -0.002(8) 0.010(9) -0.005(6)
C61 0.035(9) 0.024(7) 0.025(9) -0.005(7) -0.010(8) -0.001(6)
C62 0.026(8) 0.037(9) 0.026(9) -0.007(7) -0.005(7) -0.012(7)
C63 0.021(7) 0.023(8) 0.036(11) -0.001(8) 0.012(7) 0.001(6)
C64 0.023(8) 0.029(9) 0.057(13) -0.020(10) 0.004(9) -0.001(6)
C65 0.037(9) 0.002(6) 0.070(14) 0.001(8) 0.004(9) 0.000(6)
C66 0.047(11) 0.024(9) 0.086(18) 0.020(11) 0.001(12) 0.014(8)
C67 0.046(10) 0.010(7) 0.065(14) 0.002(8) 0.011(10) 0.007(6)
C68 0.027(8) 0.031(9) 0.043(11) 0.008(9) -0.001(8) 0.004(7)
C69 0.038(9) 0.013(7) 0.040(11) 0.003(7) -0.026(9) 0.006(6)
C70 0.082(16) 0.036(10) 0.049(14) -0.009(10) -0.026(13) 0.018(11)
C71 0.26(5) 0.031(12) 0.07(2) -0.028(14) -0.12(3) 0.04(2)
C72 0.061(18) 0.09(3) 0.19(6) -0.04(3) -0.05(3) 0.011(17)
C73 0.039(12) 0.069(16) 0.11(3) -0.034(18) -0.013(15) 0.020(11)
C74 0.020(9) 0.049(11) 0.086(18) -0.029(12) -0.013(10) 0.010(8)
C75 0.036(9) 0.025(8) 0.034(10) 0.000(8) 0.000(8) -0.005(7)
C76 0.058(12) 0.022(8) 0.050(13) -0.002(9) 0.017(10) -0.009(8)
C77 0.059(12) 0.044(11) 0.057(14) 0.026(11) 0.020(12) -0.011(9)
C78 0.043(11) 0.048(12) 0.039(11) -0.007(10) 0.015(10) -0.001(8)
C79 0.049(11) 0.035(9) 0.031(10) -0.012(8) 0.006(9) 0.013(8)
C80 0.031(8) 0.020(8) 0.044(11) 0.001(8) 0.012(8) -0.004(6)
N1 0.026(6) 0.012(5) 0.022(7) 0.007(5) -0.001(6) 0.003(5)
N2 0.028(6) 0.014(6) 0.026(7) -0.001(5) -0.002(6) 0.002(5)
N3 0.027(6) 0.027(7) 0.023(7) -0.020(6) 0.005(6) -0.008(5)
N4 0.030(7) 0.033(7) 0.031(8) -0.015(7) 0.010(7) -0.005(6)
O1 0.026(5) 0.019(5) 0.020(6) 0.006(5) 0.000(5) 0.003(4)
O2 0.022(5) 0.024(5) 0.020(6) 0.004(4) -0.007(5) 0.001(4)
O3 0.017(5) 0.023(5) 0.024(6) -0.011(4) -0.006(4) -0.003(4)
O4 0.030(5) 0.022(5) 0.027(7) 0.001(5) 0.000(5) 0.002(4)
P1 0.0232(18) 0.0210(18) 0.020(2) 0.0014(18) 0.0011(16) 0.0050(14)
P2 0.0178(17) 0.0188(17) 0.0218(19) 0.0030(16) -0.0011(16) -0.0008(13)
P3 0.0194(18) 0.0240(18) 0.0191(19) -0.0048(16) 0.0011(16) -0.0010(14)
P4 0.0282(19) 0.0155(17) 0.027(2) 0.0009(18) -0.0004(17) 0.0023(14)
Cl1 0.0195(17) 0.037(2) 0.037(2) 0.0000(18) 0.0061(17) 0.0014(14)
Cl2 0.0207(18) 0.033(2) 0.047(3) 0.0092(19) 0.0069(18) 0.0038(14)
Cl3 0.053(2) 0.037(2) 0.039(2) 0.006(2) 0.015(2) 0.0116(18)
Cl4 0.093(4) 0.046(3) 0.045(3) 0.000(2) -0.002(3) -0.012(3)
Cl5 0.0280(19) 0.052(3) 0.092(5) 0.031(3) -0.018(3) -0.0068(18)
Cl6 0.072(3) 0.053(3) 0.055(3) -0.011(3) -0.021(3) 0.001(3)
Cl7 0.042(2) 0.038(2) 0.068(4) 0.032(3) 0.005(2) 0.0007(18)
Cl8 0.040(2) 0.029(2) 0.073(4) 0.028(2) 0.001(2) 0.0029(16)
Zn1 0.0186(9) 0.0189(9) 0.0236(11) 0.0018(9) 0.0011(9) -0.0006(7)
Zn2 0.0197(9) 0.0196(10) 0.0259(11) -0.0040(9) 0.0032(9) -0.0024(7)
Zn3 0.0624(17) 0.0393(14) 0.0436(16) 0.0052(13) 0.0064(14) 0.0023(12)
Zn4 0.0442(13) 0.0363(12) 0.0451(15) 0.0061(12) -0.0036(13) 0.0014(10)

loop_
_atom_type_symbol
_atom_type_description
_atom_type_scat_dispersion_real
_atom_type_scat_dispersion_imag
_atom_type_scat_source
C C 0.0181 0.0091 'International Tables Vol C Tables 4.2.6.8 and 6.1.1.4'
H H 0.0000 0.0000 'International Tables Vol C Tables 4.2.6.8 and 6.1.1.4'
N N 0.0311 0.0180 'International Tables Vol C Tables 4.2.6.8 and 6.1.1.4'
O O 0.0492 0.0322 'International Tables Vol C Tables 4.2.6.8 and 6.1.1.4'
P P 0.2955 0.4335 'International Tables Vol C Tables 4.2.6.8 and 6.1.1.4'
Cl Cl 0.3639 0.7018 'International Tables Vol C Tables 4.2.6.8 and 6.1.1.4'
Zn Zn -1.5491 0.6778 'International Tables Vol C Tables 4.2.6.8 and 6.1.1.4'

loop_
_geom_angle_atom_site_label_1
_geom_angle_atom_site_label_2
_geom_angle_atom_site_label_3
_geom_angle
N1 C1 C3 128.6(16)
N1 C1 C2 114.4(13)
C3 C1 C2 116.9(13)
N2 C2 C4 125.1(16)
N2 C2 C1 115.9(13)
C4 C2 C1 119.0(13)
C1 C3 H3A 109.5
C1 C3 H3B 109.5
H3A C3 H3B 109.5
C1 C3 H3C 109.5
H3A C3 H3C 109.5
H3B C3 H3C 109.5
C2 C4 H4A 109.5
C2 C4 H4B 109.5
H4A C4 H4B 109.5
C2 C4 H4C 109.5
H4A C4 H4C 109.5
H4B C4 H4C 109.5
C10 C5 C6 120.6(16)
C10 C5 N1 118.6(14)
C6 C5 N1 120.5(16)
C7 C6 C5 119(2)
C7 C6 H6 120.4
C5 C6 H6 120.4
C6 C7 C8 121.8(19)
C6 C7 H7 119.1
C8 C7 H7 119.1
C7 C8 C9 122.7(19)
C7 C8 H8 118.6
C9 C8 H8 118.6
C8 C9 C10 117.6(19)
C8 C9 H9 121.2
C10 C9 H9 121.2
C5 C10 C9 117.8(16)
C5 C10 P1 125.3(13)
C9 C10 P1 116.9(14)
C16 C11 C12 116.7(15)
C16 C11 P1 125.1(13)
C12 C11 P1 118.2(13)
C13 C12 C11 121.9(17)
C13 C12 H12 119.1
C11 C12 H12 119.1
C12 C13 C14 118.5(18)
C12 C13 H13 120.7
C14 C13 H13 120.7
C15 C14 C13 119.9(18)
C15 C14 H14 120.1
C13 C14 H14 120.1
C16 C15 C14 120.5(18)
C16 C15 H15 119.7
C14 C15 H15 119.7
C15 C16 C11 122.6(18)
C15 C16 H16 118.7
C11 C16 H16 118.7
C22 C17 C18 118.3(16)
C22 C17 P1 122.2(13)
C18 C17 P1 119.3(13)
C19 C18 C17 120.8(18)
C19 C18 H18 119.6
C17 C18 H18 119.6
C18 C19 C20 120.0(18)
C18 C19 H19 120.0
C20 C19 H19 120.0
C21 C20 C19 119.0(18)
C21 C20 H20 120.5
C19 C20 H20 120.5
C20 C21 C22 123(2)
C20 C21 H21 118.4
C22 C21 H21 118.4
C21 C22 C17 118.7(19)
C21 C22 H22 120.7
C17 C22 H22 120.7
C24 C23 N2 122.4(13)
C24 C23 C28 121.1(15)
N2 C23 C28 116.2(14)
C25 C24 C23 119.8(14)
C25 C24 H24 120.1
C23 C24 H24 120.1
C24 C25 C26 121.5(17)
C24 C25 H25 119.3
C26 C25 H25 119.3
C25 C26 C27 119.8(18)
C25 C26 H26 120.1
C27 C26 H26 120.1
C28 C27 C26 120.3(16)
C28 C27 H27 119.9
C26 C27 H27 119.9
C27 C28 C23 117.5(15)
C27 C28 P2 124.0(12)
C23 C28 P2 118.5(13)
C34 C29 C30 121.0(15)
C34 C29 P2 119.8(13)
C30 C29 P2 119.2(13)
C31 C30 C29 117.6(18)
C31 C30 H30 121.2
C29 C30 H30 121.2
C32 C31 C30 122(2)
C32 C31 H31 118.8
C30 C31 H31 118.8
C31 C32 C33 121.2(18)
C31 C32 H32 119.4
C33 C32 H32 119.4
C32 C33 C34 120.2(19)
C32 C33 H33 119.9
C34 C33 H33 119.9
C29 C34 C33 117.5(18)
C29 C34 H34 121.3
C33 C34 H34 121.3
C36 C35 C40 120.1(15)
C36 C35 P2 119.7(12)
C40 C35 P2 120.2(13)
C37 C36 C35 120.8(18)
C37 C36 H36 119.6
C35 C36 H36 119.6
C36 C37 C38 118(2)
C36 C37 H37 120.8
C38 C37 H37 120.8
C39 C38 C37 121.5(18)
C39 C38 H38 119.2
C37 C38 H38 119.2
C38 C39 C40 122.0(18)
C38 C39 H39 119.0
C40 C39 H39 119.0
C35 C40 C39 117.0(17)
C35 C40 H40 121.5
C39 C40 H40 121.5
N3 C41 C42 116.9(16)
N3 C41 C43 122.8(18)
C42 C41 C43 120.3(15)
N4 C42 C41 117.3(16)
N4 C42 C44 124.1(18)
C41 C42 C44 118.4(15)
C41 C43 H43A 109.5
C41 C43 H43B 109.5
H43A C43 H43B 109.5
C41 C43 H43C 109.5
H43A C43 H43C 109.5
H43B C43 H43C 109.5
C42 C44 H44A 109.5
C42 C44 H44B 109.5
H44A C44 H44B 109.5
C42 C44 H44C 109.5
H44A C44 H44C 109.5
H44B C44 H44C 109.5
C46 C45 C50 119.6(19)
C46 C45 N3 120.5(15)
C50 C45 N3 119.9(15)
C45 C46 C47 119.2(18)
C45 C46 H46 120.4
C47 C46 H46 120.4
C48 C47 C46 121.4(18)
C48 C47 H47 119.3
C46 C47 H47 119.3
C47 C48 C49 120(2)
C47 C48 H48 120.1
C49 C48 H48 120.1
C50 C49 C48 120.1(18)
C50 C49 H49 119.9
C48 C49 H49 119.9
C49 C50 C45 119.6(16)
C49 C50 P3 125.2(13)
C45 C50 P3 115.2(13)
C52 C51 C56 120.5(15)
C52 C51 P3 121.7(14)
C56 C51 P3 117.7(12)
C51 C52 C53 118.7(16)
C51 C52 H52 120.7
C53 C52 H52 120.7
C54 C53 C52 120.3(17)
C54 C53 H53 119.8
C52 C53 H53 119.8
C53 C54 C55 120.5(16)
C53 C54 H54 119.8
C55 C54 H54 119.8
C54 C55 C56 121.3(17)
C54 C55 H55 119.4
C56 C55 H55 119.4
C55 C56 C51 118.7(15)
C55 C56 H56 120.6
C51 C56 H56 120.6
C58 C57 C62 120.0(15)
C58 C57 P3 117.9(12)
C62 C57 P3 122.1(14)
C57 C58 C59 118.2(15)
C57 C58 H58 120.9
C59 C58 H58 120.9
C60 C59 C58 122.4(17)
C60 C59 H59 118.8
C58 C59 H59 118.8
C59 C60 C61 120.3(17)
C59 C60 H60 119.9
C61 C60 H60 119.9
C62 C61 C60 119.9(16)
C62 C61 H61 120.0
C60 C61 H61 120.0
C61 C62 C57 119.3(17)
C61 C62 H62 120.4
C57 C62 H62 120.4
C64 C63 C68 122.7(18)
C64 C63 N4 114.9(18)
C68 C63 N4 122.1(14)
C63 C64 C65 116.6(19)
C63 C64 H64 121.7
C65 C64 H64 121.7
C66 C65 C64 121.2(15)
C66 C65 H65 119.4
C64 C65 H65 119.4
C65 C66 C67 118(2)
C65 C66 H66 121.0
C67 C66 H66 121.0
C68 C67 C66 123(2)
C68 C67 H67 118.7
C66 C67 H67 118.7
C67 C68 C63 118.9(17)
C67 C68 P4 120.8(16)
C63 C68 P4 120.3(13)
C70 C69 C74 121(2)
C70 C69 P4 119.6(18)
C74 C69 P4 119.6(16)
C69 C70 C71 110(3)
C69 C70 H70 125.1
C71 C70 H70 125.1
C72 C71 C70 126(4)
C72 C71 H71 116.8
C70 C71 H71 116.8
C71 C72 C73 117(4)
C71 C72 H72 121.6
C73 C72 H72 121.6
C74 C73 C72 125(3)
C74 C73 H73 117.4
C72 C73 H73 117.4
C73 C74 C69 121(3)
C73 C74 H74 119.5
C69 C74 H74 119.5
C80 C75 C76 120.7(17)
C80 C75 P4 116.8(13)
C76 C75 P4 122.4(14)
C77 C76 C75 118.9(18)
C77 C76 H76 120.6
C75 C76 H76 120.6
C76 C77 C78 120.8(18)
C76 C77 H77 119.6
C78 C77 H77 119.6
C79 C78 C77 120.5(18)
C79 C78 H78 119.8
C77 C78 H78 119.8
C78 C79 C80 120.3(17)
C78 C79 H79 119.8
C80 C79 H79 119.8
C75 C80 C79 118.5(16)
C75 C80 H80 120.7
C79 C80 H80 120.7
C1 N1 C5 118.7(13)
C1 N1 Zn1 114.8(10)
C5 N1 Zn1 125.9(10)
C2 N2 C23 119.5(14)
C2 N2 Zn1 117.1(11)
C23 N2 Zn1 123.0(9)
C41 N3 C45 123.5(15)
C41 N3 Zn2 115.4(13)
C45 N3 Zn2 120.6(9)
C42 N4 C63 123.0(15)
C42 N4 Zn2 112.1(13)
C63 N4 Zn2 124.1(10)
P1 O1 Zn1 136.0(6)
P2 O2 Zn1 121.4(6)
P3 O3 Zn2 124.1(6)
P4 O4 Zn2 135.8(7)
O1 P1 C10 112.0(8)
O1 P1 C11 110.5(7)
C10 P1 C11 108.2(7)
O1 P1 C17 109.8(7)
C10 P1 C17 106.9(8)
C11 P1 C17 109.3(8)
O2 P2 C35 110.8(7)
O2 P2 C28 109.3(7)
C35 P2 C28 106.8(7)
O2 P2 C29 111.2(7)
C35 P2 C29 109.1(7)
C28 P2 C29 109.5(8)
O3 P3 C51 113.6(7)
O3 P3 C57 110.5(7)
C51 P3 C57 108.0(7)
O3 P3 C50 108.3(7)
C51 P3 C50 107.6(8)
C57 P3 C50 108.7(7)
O4 P4 C75 112.1(7)
O4 P4 C69 110.5(8)
C75 P4 C69 108.7(9)
O4 P4 C68 113.7(8)
C75 P4 C68 107.3(8)
C69 P4 C68 104.2(8)
Zn3 Cl7 Zn4 84.99(18)
Zn3 Cl8 Zn4 85.53(17)
O1 Zn1 O2 85.9(4)
O1 Zn1 N2 131.7(5)
O2 Zn1 N2 87.9(4)
O1 Zn1 Cl1 107.0(3)
O2 Zn1 Cl1 110.8(3)
N2 Zn1 Cl1 119.9(4)
O1 Zn1 N1 80.8(5)
O2 Zn1 N1 138.9(4)
N2 Zn1 N1 73.2(5)
Cl1 Zn1 N1 110.2(3)
O3 Zn2 O4 87.1(4)
O3 Zn2 N3 86.5(5)
O4 Zn2 N3 132.8(5)
O3 Zn2 Cl2 110.3(3)
O4 Zn2 Cl2 107.2(3)
N3 Zn2 Cl2 118.8(4)
O3 Zn2 N4 138.1(5)
O4 Zn2 N4 81.4(5)
N3 Zn2 N4 73.0(5)
Cl2 Zn2 N4 111.6(4)
Cl4 Zn3 Cl3 120.5(3)
Cl4 Zn3 Cl7 109.4(2)
Cl3 Zn3 Cl7 111.2(2)
Cl4 Zn3 Cl8 110.0(3)
Cl3 Zn3 Cl8 106.65(19)
Cl7 Zn3 Cl8 96.3(2)
Cl5 Zn4 Cl6 116.9(3)
Cl5 Zn4 Cl8 111.3(2)
Cl6 Zn4 Cl8 114.2(2)
Cl5 Zn4 Cl7 107.0(2)
Cl6 Zn4 Cl7 111.9(2)
Cl8 Zn4 Cl7 92.8(2)

loop_
_geom_bond_atom_site_label_1
_geom_bond_atom_site_label_2
_geom_bond_distance
C1 N1 1.27(2)
C1 C3 1.48(2)
C1 C2 1.53(2)
C2 N2 1.30(2)
C2 C4 1.51(2)
C3 H3A 0.9800
C3 H3B 0.9800
C3 H3C 0.9800
C4 H4A 0.9800
C4 H4B 0.9800
C4 H4C 0.9800
C5 C10 1.41(2)
C5 C6 1.42(2)
C5 N1 1.44(2)
C6 C7 1.35(3)
C6 H6 0.9500
C7 C8 1.36(3)
C7 H7 0.9500
C8 C9 1.39(3)
C8 H8 0.9500
C9 C10 1.46(2)
C9 H9 0.9500
C10 P1 1.763(17)
C11 C16 1.39(3)
C11 C12 1.41(2)
C11 P1 1.772(16)
C12 C13 1.38(3)
C12 H12 0.9500
C13 C14 1.41(3)
C13 H13 0.9500
C14 C15 1.38(3)
C14 H14 0.9500
C15 C16 1.35(3)
C15 H15 0.9500
C16 H16 0.9500
C17 C22 1.40(2)
C17 C18 1.42(3)
C17 P1 1.799(17)
C18 C19 1.32(3)
C18 H18 0.9500
C19 C20 1.45(3)
C19 H19 0.9500
C20 C21 1.29(3)
C20 H20 0.9500
C21 C22 1.39(3)
C21 H21 0.9500
C22 H22 0.9500
C23 C24 1.40(2)
C23 N2 1.43(2)
C23 C28 1.43(2)
C24 C25 1.35(3)
C24 H24 0.9500
C25 C26 1.36(3)
C25 H25 0.9500
C26 C27 1.44(3)
C26 H26 0.9500
C27 C28 1.37(2)
C27 H27 0.9500
C28 P2 1.771(17)
C29 C34 1.40(2)
C29 C30 1.42(2)
C29 P2 1.774(15)
C30 C31 1.42(3)
C30 H30 0.9500
C31 C32 1.31(3)
C31 H31 0.9500
C32 C33 1.40(3)
C32 H32 0.9500
C33 C34 1.43(3)
C33 H33 0.9500
C34 H34 0.9500
C35 C36 1.40(3)
C35 C40 1.42(2)
C35 P2 1.767(14)
C36 C37 1.39(3)
C36 H36 0.9500
C37 C38 1.46(3)
C37 H37 0.9500
C38 C39 1.28(3)
C38 H38 0.9500
C39 C40 1.47(2)
C39 H39 0.9500
C40 H40 0.9500
C41 N3 1.28(2)
C41 C42 1.47(3)
C41 C43 1.49(3)
C42 N4 1.28(2)
C42 C44 1.54(2)
C43 H43A 0.9800
C43 H43B 0.9800
C43 H43C 0.9800
C44 H44A 0.9800
C44 H44B 0.9800
C44 H44C 0.9800
C45 C46 1.36(3)
C45 C50 1.41(2)
C45 N3 1.42(2)
C46 C47 1.39(3)
C46 H46 0.9500
C47 C48 1.35(3)
C47 H47 0.9500
C48 C49 1.37(3)
C48 H48 0.9500
C49 C50 1.37(3)
C49 H49 0.9500
C50 P3 1.801(16)
C51 C52 1.35(2)
C51 C56 1.44(2)
C51 P3 1.782(17)
C52 C53 1.43(2)
C52 H52 0.9500
C53 C54 1.36(3)
C53 H53 0.9500
C54 C55 1.37(3)
C54 H54 0.9500
C55 C56 1.37(2)
C55 H55 0.9500
C56 H56 0.9500
C57 C58 1.39(3)
C57 C62 1.44(2)
C57 P3 1.792(16)
C58 C59 1.41(2)
C58 H58 0.9500
C59 C60 1.32(3)
C59 H59 0.9500
C60 C61 1.43(3)
C60 H60 0.9500
C61 C62 1.36(3)
C61 H61 0.9500
C62 H62 0.9500
C63 C64 1.37(2)
C63 C68 1.39(3)
C63 N4 1.47(2)
C64 C65 1.45(3)
C64 H64 0.9500
C65 C66 1.37(4)
C65 H65 0.9500
C66 C67 1.41(2)
C66 H66 0.9500
C67 C68 1.34(3)
C67 H67 0.9500
C68 P4 1.811(18)
C69 C70 1.38(3)
C69 C74 1.38(3)
C69 P4 1.807(16)
C70 C71 1.62(5)
C70 H70 0.9500
C71 C72 1.19(6)
C71 H71 0.9500
C72 C73 1.35(6)
C72 H72 0.9500
C73 C74 1.32(3)
C73 H73 0.9500
C74 H74 0.9500
C75 C80 1.38(2)
C75 C76 1.41(3)
C75 P4 1.791(19)
C76 C77 1.37(3)
C76 H76 0.9500
C77 C78 1.40(3)
C77 H77 0.9500
C78 C79 1.35(3)
C78 H78 0.9500
C79 C80 1.42(3)
C79 H79 0.9500
C80 H80 0.9500
N1 Zn1 2.248(12)
N2 Zn1 2.152(13)
N3 Zn2 2.190(13)
N4 Zn2 2.254(15)
O1 P1 1.499(11)
O1 Zn1 2.029(12)
O2 P2 1.511(10)
O2 Zn1 2.062(10)
O3 P3 1.513(10)
O3 Zn2 2.027(10)
O4 P4 1.501(13)
O4 Zn2 2.029(12)
Cl1 Zn1 2.210(4)
Cl2 Zn2 2.201(4)
Cl3 Zn3 2.260(6)
Cl4 Zn3 2.187(7)
Cl5 Zn4 2.206(5)
Cl6 Zn4 2.230(7)
Cl7 Zn3 2.318(6)
Cl7 Zn4 2.417(5)
Cl8 Zn3 2.338(5)
Cl8 Zn4 2.374(6)
